data_1543076
loop_
_publ_author_name
'Delgado, I. Hern\'andez'
'Pascal, S.'
'Wallabregue, A.'
'Duwald, R.'
'Besnard, C.'
'Gu\'en\'ee, L.'
'Nan\,coz, C.'
'Vauthey, E.'
'Tovar, R. C.'
'Lunkley, J. L.'
'Muller, G.'
'Lacour, J.'

_publ_section_title
;
 Functionalized cationic [4]helicenes with unique tuning of absorption,
 fluorescence and chiroptical properties up to the far-red range
;
_journal_issue 7
_journal_name_full 'Chem. Sci.'
_journal_page_first 4685
_journal_paper_doi 10.1039/C6SC00614K
_journal_volume 7
_journal_year 2016
_chemical_formula_moiety 'C27 H28 N3 O4, H N O3, N O3'
_chemical_formula_sum 'C27 H29 N5 O10'
_chemical_formula_weight 583.55
_space_group_crystal_system triclinic
_space_group_IT_number 2
_space_group_name_Hall '-P 1'
_space_group_name_H-M_alt 'P -1'
_symmetry_space_group_name_Hall '-P 1'
_symmetry_space_group_name_H-M 'P -1'
_atom_sites_solution_hydrogens mixed
_atom_sites_solution_primary direct
_audit_creation_date 2015-02-24
_audit_creation_method
;
Olex2 1.2
(compiled 2015.01.26 svn.r3150 for OlexSys, GUI svn.r4998)
;
_audit_update_record
;
2016-03-22 deposited with the CCDC.
2016-04-08 downloaded from the CCDC.
;
_cell_angle_alpha 78.648(4)
_cell_angle_beta 84.294(4)
_cell_angle_gamma 66.016(5)
_cell_formula_units_Z 4
_cell_length_a 11.8159(7)
_cell_length_b 14.3381(7)
_cell_length_c 17.9959(9)
_cell_measurement_reflns_used 18201
_cell_measurement_temperature 179(2)
_cell_measurement_theta_max 73.7220
_cell_measurement_theta_min 3.3620
_cell_volume 2730.4(3)
_computing_cell_refinement
;
CrysAlisPro, Agilent Technologies,
Version 1.171.37.35 (release 13-08-2014 CrysAlis171 .NET)
(compiled Aug 13 2014,18:06:01)
;
_computing_data_collection
;
CrysAlisPro, Agilent Technologies,
Version 1.171.37.35 (release 13-08-2014 CrysAlis171 .NET)
(compiled Aug 13 2014,18:06:01)
;
_computing_data_reduction
;
CrysAlisPro, Agilent Technologies,
Version 1.171.37.35 (release 13-08-2014 CrysAlis171 .NET)
(compiled Aug 13 2014,18:06:01)
;
_computing_molecular_graphics 'Olex2 (Dolomanov et al., 2009)'
_computing_publication_material 'Olex2 (Dolomanov et al., 2009)'
_computing_structure_refinement 'ShelXL (Sheldrick, 2008)'
_computing_structure_solution 'SIR2004 (Burla et al., 2007)'
_diffrn_ambient_environment N~2~
_diffrn_ambient_temperature 179(2)
_diffrn_detector 'CCD plate'
_diffrn_detector_area_resol_mean 10.4679
_diffrn_detector_type Atlas
_diffrn_measured_fraction_theta_full 0.999
_diffrn_measured_fraction_theta_max 0.982
_diffrn_measurement_details
;
  1 omega -112.00  -41.60   0.8000    0.8000
omega____ theta____ kappa____ phi______ frames
    -      -37.6865  -57.0000 -180.0000 88

  2 omega -127.00  -33.40   0.8000    0.8000
omega____ theta____ kappa____ phi______ frames
    -      -37.6865  178.0000  -90.0000 117

  3 omega -112.00   -6.40   0.8000    0.8000
omega____ theta____ kappa____ phi______ frames
    -      -37.6865  -37.0000  -60.0000 132

  4 omega  -34.00   -2.80   0.8000    0.8000
omega____ theta____ kappa____ phi______ frames
    -      -37.6865  -77.0000   90.0000 39

  5 omega  -47.00    4.20   0.8000    0.8000
omega____ theta____ kappa____ phi______ frames
    -      -37.6865   37.0000  -60.0000 64

  6 omega  -93.00  -41.80   0.8000    0.8000
omega____ theta____ kappa____ phi______ frames
    -      -37.6865  -77.0000   90.0000 64

  7 omega  -38.00   -6.80   0.8000    0.8000
omega____ theta____ kappa____ phi______ frames
    -      -37.6865  -57.0000 -180.0000 39

  8 omega   61.00  127.40   0.8000    0.8000
omega____ theta____ kappa____ phi______ frames
    -       37.6865 -178.0000  -90.0000 83

  9 omega   -3.00   22.60   0.8000    0.8000
omega____ theta____ kappa____ phi______ frames
    -       40.0000   96.0000 -121.4006 32

 10 omega   11.00   35.80   0.8000    0.8000
omega____ theta____ kappa____ phi______ frames
    -       48.0000   83.0000   65.2612 31

 11 omega   15.00   42.20   0.8000    0.8000
omega____ theta____ kappa____ phi______ frames
    -       52.0000   82.0000  -13.4253 34

 12 omega   96.00  122.40   0.8000    0.8000
omega____ theta____ kappa____ phi______ frames
    -       56.0000   82.0000  133.9326 33

 13 omega   20.00   45.60   0.8000    0.8000
omega____ theta____ kappa____ phi______ frames
    -       56.0000   79.0000 -163.8674 32

 14 omega   31.00   60.60   0.8000    0.8000
omega____ theta____ kappa____ phi______ frames
    -       64.0000   77.0000   -4.7761 37

 15 omega   30.00   67.60   0.8000    0.8000
omega____ theta____ kappa____ phi______ frames
    -       64.0000   76.0000   44.6165 47

 16 omega   93.00  147.40   0.8000    0.8000
omega____ theta____ kappa____ phi______ frames
    -       64.0000   77.0000   -4.7761 68

 17 omega   28.00   56.00   0.8000    0.8000
omega____ theta____ kappa____ phi______ frames
    -       64.0000   76.0000  -98.4675 35

 18 omega   32.00   56.80   0.8000    0.8000
omega____ theta____ kappa____ phi______ frames
    -       68.0000   77.0000 -171.9023 31

 19 omega  119.00  146.20   0.8000    0.8000
omega____ theta____ kappa____ phi______ frames
    -       68.0000   77.0000  -75.7706 34

 20 omega   32.00   69.60   0.8000    0.8000
omega____ theta____ kappa____ phi______ frames
    -       68.0000   77.0000  -75.7706 47

 21 omega   32.00   59.20   0.8000    0.8000
omega____ theta____ kappa____ phi______ frames
    -       68.0000   76.0000 -131.3169 34

 22 omega   32.00  151.20   0.8000    0.8000
omega____ theta____ kappa____ phi______ frames
    -       68.0000   77.0000   84.3788 149

 23 omega   33.00   73.00   0.8000    0.8000
omega____ theta____ kappa____ phi______ frames
    -       68.0000   76.0000  126.8296 50

 24 omega   96.00  124.00   0.8000    0.8000
omega____ theta____ kappa____ phi______ frames
    -       68.0000   77.0000 -171.9023 35

 25 omega   75.00  150.20   0.8000    0.8000
omega____ theta____ kappa____ phi______ frames
    -       68.0000   76.0000 -131.3169 94

 26 omega  123.00  150.20   0.8000    3.0000
omega____ theta____ kappa____ phi______ frames
    -      110.3999   77.0000   90.0000 34

 27 omega   74.00  101.20   0.8000    3.0000
omega____ theta____ kappa____ phi______ frames
    -      110.3999   77.0000   90.0000 34

 28 omega   23.00  109.40   0.8000    3.0000
omega____ theta____ kappa____ phi______ frames
    -      110.3999  -94.0000   30.0000 108

 29 omega   74.00  168.40   0.8000    3.0000
omega____ theta____ kappa____ phi______ frames
    -      110.3999   77.0000 -150.0000 118

 30 omega   80.00  119.20   0.8000    3.0000
omega____ theta____ kappa____ phi______ frames
    -      110.3999   61.0000  120.0000 49

 31 omega  135.00  161.40   0.8000    3.0000
omega____ theta____ kappa____ phi______ frames
    -      110.3999   77.0000  120.0000 33

 32 omega   80.00  107.20   0.8000    3.0000
omega____ theta____ kappa____ phi______ frames
    -      110.3999   61.0000    0.0000 34

 33 omega   80.00  163.20   0.8000    3.0000
omega____ theta____ kappa____ phi______ frames
    -      110.3999   61.0000  -60.0000 104

 34 omega   74.00  113.20   0.8000    3.0000
omega____ theta____ kappa____ phi______ frames
    -      110.3999   77.0000  120.0000 49

 35 omega   37.00  109.00   0.8000    3.0000
omega____ theta____ kappa____ phi______ frames
    -      110.3999  -94.0000 -180.0000 90

 36 omega   81.00  116.20   0.8000    3.0000
omega____ theta____ kappa____ phi______ frames
    -      110.3999   61.0000   90.0000 44

 37 omega   77.00  105.00   0.8000    3.0000
omega____ theta____ kappa____ phi______ frames
    -      110.3999   61.0000  -30.0000 35

 38 omega   74.00  176.40   0.8000    3.0000
omega____ theta____ kappa____ phi______ frames
    -      110.3999   77.0000    0.0000 128

 39 omega   74.00   99.60   0.8000    3.0000
omega____ theta____ kappa____ phi______ frames
    -      110.3999   77.0000  -90.0000 32

 40 omega   78.00  178.00   0.8000    3.0000
omega____ theta____ kappa____ phi______ frames
    -      110.3999   61.0000 -180.0000 125

 41 omega  101.00  176.20   0.8000    3.0000
omega____ theta____ kappa____ phi______ frames
    -      110.3999  111.0000   90.0000 94

 42 omega   78.00  163.60   0.8000    3.0000
omega____ theta____ kappa____ phi______ frames
    -      110.3999   61.0000  -90.0000 107

 43 omega   74.00  141.20   0.8000    3.0000
omega____ theta____ kappa____ phi______ frames
    -      110.3999   77.0000  150.0000 84

 44 omega   74.00   99.60   0.8000    3.0000
omega____ theta____ kappa____ phi______ frames
    -      110.3999   77.0000 -180.0000 32

 45 omega   41.00  105.80   0.8000    3.0000
omega____ theta____ kappa____ phi______ frames
    -      110.3999  -94.0000   90.0000 81

 46 omega   77.00  104.20   0.8000    3.0000
omega____ theta____ kappa____ phi______ frames
    -      110.3999   61.0000  150.0000 34

 47 omega  118.00  178.00   0.8000    3.0000
omega____ theta____ kappa____ phi______ frames
    -      110.3999   77.0000   60.0000 75

 48 omega   75.00  100.60   0.8000    3.0000
omega____ theta____ kappa____ phi______ frames
    -      110.3999   77.0000   60.0000 32

 49 omega   57.00  114.60   0.8000    3.0000
omega____ theta____ kappa____ phi______ frames
    -      110.3999 -111.0000  -60.0000 72

 50 omega   32.00   99.20   0.8000    3.0000
omega____ theta____ kappa____ phi______ frames
    -      110.3999  -45.0000   60.0000 84

 51 omega  112.00  174.40   0.8000    3.0000
omega____ theta____ kappa____ phi______ frames
    -      110.3999   77.0000  -30.0000 78

 52 omega   74.00  122.00   0.8000    3.0000
omega____ theta____ kappa____ phi______ frames
    -      110.3999   77.0000 -120.0000 60

 53 omega   74.00  173.20   0.8000    3.0000
omega____ theta____ kappa____ phi______ frames
    -      110.3999   77.0000   30.0000 124

 54 omega   79.00  104.60   0.8000    3.0000
omega____ theta____ kappa____ phi______ frames
    -      110.3999   61.0000 -150.0000 32

 55 omega   74.00  106.00   0.8000    3.0000
omega____ theta____ kappa____ phi______ frames
    -      110.3999   77.0000  -30.0000 40
;
_diffrn_measurement_device 'four-circle diffractometer'
_diffrn_measurement_device_type 'SuperNova, Dual, Cu at zero, Atlas'
_diffrn_measurement_method '\w scans'
_diffrn_orient_matrix_UB_11 -0.0812806000
_diffrn_orient_matrix_UB_12 -0.0389944000
_diffrn_orient_matrix_UB_13 -0.0365107000
_diffrn_orient_matrix_UB_21 0.0362852000
_diffrn_orient_matrix_UB_22 -0.0971533000
_diffrn_orient_matrix_UB_23 0.0622036000
_diffrn_orient_matrix_UB_31 -0.1115800000
_diffrn_orient_matrix_UB_32 0.0573777000
_diffrn_orient_matrix_UB_33 0.0492457000
_diffrn_radiation_monochromator mirror
_diffrn_radiation_probe x-ray
_diffrn_radiation_type CuK\a
_diffrn_radiation_wavelength 1.5418
_diffrn_reflns_av_R_equivalents 0.0260
_diffrn_reflns_av_unetI/netI 0.0186
_diffrn_reflns_Laue_measured_fraction_full 0.999
_diffrn_reflns_Laue_measured_fraction_max 0.982
_diffrn_reflns_limit_h_max 14
_diffrn_reflns_limit_h_min -14
_diffrn_reflns_limit_k_max 17
_diffrn_reflns_limit_k_min -17
_diffrn_reflns_limit_l_max 22
_diffrn_reflns_limit_l_min -22
_diffrn_reflns_number 42101
_diffrn_reflns_point_group_measured_fraction_full 0.999
_diffrn_reflns_point_group_measured_fraction_max 0.982
_diffrn_reflns_theta_full 67.680
_diffrn_reflns_theta_max 73.845
_diffrn_reflns_theta_min 3.425
_diffrn_source 'sealed X-ray tube'
_diffrn_source_type 'SuperNova (Cu) X-ray Source'
_exptl_absorpt_coefficient_mu 0.930
_exptl_absorpt_correction_T_max 1.00000
_exptl_absorpt_correction_T_min 0.62641
_exptl_absorpt_correction_type multi-scan
_exptl_absorpt_process_details
;
CrysAlisPro, Agilent Technologies,
Version 1.171.37.35 (release 13-08-2014 CrysAlis171 .NET)
(compiled Aug 13 2014,18:06:01)
Empirical absorption correction using spherical harmonics,
 implemented in SCALE3 ABSPACK scaling algorithm.
Empirical absorption correction using spherical harmonics,
 implemented in SCALE3 ABSPACK scaling algorithm.
;
_exptl_crystal_colour orange
_exptl_crystal_colour_primary orange
_exptl_crystal_density_diffrn 1.420
_exptl_crystal_description block
_exptl_crystal_F_000 1224
_exptl_crystal_size_max 0.4757
_exptl_crystal_size_mid 0.3328
_exptl_crystal_size_min 0.1608
_refine_diff_density_max 0.528
_refine_diff_density_min -0.308
_refine_diff_density_rms 0.046
_refine_ls_extinction_method none
_refine_ls_goodness_of_fit_ref 1.052
_refine_ls_hydrogen_treatment mixed
_refine_ls_matrix_type full
_refine_ls_number_parameters 773
_refine_ls_number_reflns 10854
_refine_ls_number_restraints 2
_refine_ls_restrained_S_all 1.055
_refine_ls_R_factor_all 0.0466
_refine_ls_R_factor_gt 0.0407
_refine_ls_shift/su_max 0.001
_refine_ls_shift/su_mean 0.000
_refine_ls_structure_factor_coef Fsqd
_refine_ls_weighting_details 'w=1/[\s^2^(Fo^2^)+(0.0685P)^2^+0.6780P] where P=(Fo^2^+2Fc^2^)/3'
_refine_ls_weighting_scheme calc
_refine_ls_wR_factor_gt 0.1164
_refine_ls_wR_factor_ref 0.1227
_reflns_Friedel_coverage 0.000
_reflns_number_gt 9411
_reflns_number_total 10854
_reflns_threshold_expression 'I > 2\s(I)'
_cod_data_source_file c6sc00614k2.cif
_cod_data_source_block reduced
_cod_depositor_comments 'Adding full bibliography for 1543067--1543076.cif.'
_cod_database_code 1543076
_chemical_oxdiff_formula 'C27 H29 N5 O10'
_shelx_space_group_comment
;
The symmetry employed for this shelxl refinement is uniquely defined
by the following loop, which should always be used as a source of
symmetry information in preference to the above space-group names.
They are only intended as comments.
;
_reflns_odcompleteness_completeness 99.91
_reflns_odcompleteness_iscentric 1
_reflns_odcompleteness_theta 66.97
_olex2_refinement_description
;
1. Fixed Uiso
 At 1.2 times of:
  All C(H) groups, All C(H,H) groups
 At 1.5 times of:
  All C(H,H,H) groups
2. Restrained distances
 O12-H12
 0.8 with sigma of 0.02
 O4-H4
 0.8 with sigma of 0.02
3.a Secondary CH2 refined with riding coordinates:
 C28B(H28A,H28B), C29B(H29A,H29B), C31B(H31A,H31B), C32B(H32A,H32B), C28A(H28C,
 H28D), C29A(H29C,H29D), C31A(H31C,H31D), C32A(H32C,H32D)
3.b Aromatic/amide H refined with riding coordinates:
 C4B(H4B), C5B(H5B), C13B(H13B), C14B(H14B), C15B(H15B), C22B(H22B),
 C23B(H23B), C24B(H24B), C4A(H4A), C5A(H5A), C13A(H13A), C14A(H14A), C15A(H15A),
  C22A(H22A), C23A(H23A), C24A(H24A)
3.c Idealised Me refined as rotating group:
 C18B(H18A,H18B,H18C), C27B(H27A,H27B,H27C), C30B(H30A,H30B,H30C), C33B(H33A,
 H33B,H33C), C18A(H18D,H18E,H18F), C27A(H27D,H27E,H27F), C30A(H30D,H30E,H30F),
 C33A(H33D,H33E,H33F)
;
_shelx_shelxl_version_number 2014/7

loop_
_space_group_symop_operation_xyz
'x, y, z'
'-x, -y, -z'

loop_
_atom_site_label
_atom_site_type_symbol
_atom_site_fract_x
_atom_site_fract_y
_atom_site_fract_z
_atom_site_U_iso_or_equiv
_atom_site_adp_type
_atom_site_occupancy
_atom_site_site_symmetry_order
_atom_site_calc_flag
_atom_site_refinement_flags_posn
O8B O -0.00796(10) 0.10576(9) 0.32188(7) 0.0448(3) Uani 1 1 d .
O9B O 0.08056(9) 0.14985(8) 0.21758(6) 0.0367(2) Uani 1 1 d .
O17B O 0.67667(9) 0.14728(7) 0.21554(5) 0.02677(19) Uani 1 1 d .
O26B O 0.75439(8) -0.03736(7) 0.30849(5) 0.0284(2) Uani 1 1 d .
N7B N 0.07600(10) 0.12647(9) 0.28686(7) 0.0310(3) Uani 1 1 d .
N11B N 0.34352(10) 0.03689(8) 0.24781(6) 0.0248(2) Uani 1 1 d .
N21B N 0.42198(11) 0.18568(8) 0.44371(6) 0.0269(2) Uani 1 1 d .
C1B C 0.50333(12) 0.09298(9) 0.31485(7) 0.0218(2) Uani 1 1 d .
C2B C 0.38040(12) 0.11778(9) 0.34250(7) 0.0224(2) Uani 1 1 d .
C3B C 0.33958(13) 0.16474(10) 0.40849(7) 0.0257(3) Uani 1 1 d .
C4B C 0.21625(13) 0.18990(10) 0.43460(8) 0.0310(3) Uani 1 1 d .
H4B H 0.1885 0.2203 0.4789 0.037 Uiso 1 1 calc R
C5B C 0.13612(13) 0.17048(11) 0.39589(8) 0.0318(3) Uani 1 1 d .
H5B H 0.0531 0.1873 0.4142 0.038 Uiso 1 1 calc R
C6B C 0.17352(12) 0.12678(10) 0.33055(8) 0.0274(3) Uani 1 1 d .
C10B C 0.29610(12) 0.09499(9) 0.30417(7) 0.0236(2) Uani 1 1 d .
C12B C 0.44756(11) 0.04115(9) 0.20682(7) 0.0231(2) Uani 1 1 d .
C13B C 0.47359(12) 0.01113(10) 0.13537(7) 0.0274(3) Uani 1 1 d .
H13B H 0.4239 -0.0164 0.1161 0.033 Uiso 1 1 calc R
C14B C 0.57263(13) 0.02244(10) 0.09377(7) 0.0291(3) Uani 1 1 d .
H14B H 0.5925 0.0000 0.0461 0.035 Uiso 1 1 calc R
C15B C 0.64509(12) 0.06579(10) 0.11911(7) 0.0266(3) Uani 1 1 d .
H15B H 0.7108 0.0751 0.0880 0.032 Uiso 1 1 calc R
C16B C 0.62070(11) 0.09503(9) 0.18950(7) 0.0223(2) Uani 1 1 d .
C18B C 0.76969(13) 0.17069(12) 0.16758(8) 0.0328(3) Uani 1 1 d .
H18A H 0.7333 0.2121 0.1192 0.049 Uiso 1 1 calc GR
H18B H 0.8377 0.1060 0.1585 0.049 Uiso 1 1 calc GR
H18C H 0.8015 0.2099 0.1924 0.049 Uiso 1 1 calc GR
C19B C 0.52642(11) 0.07581(9) 0.23780(7) 0.0213(2) Uani 1 1 d .
C20B C 0.59189(12) 0.08654(9) 0.36673(7) 0.0229(2) Uani 1 1 d .
C21B C 0.54803(13) 0.13888(10) 0.42975(7) 0.0269(3) Uani 1 1 d .
C22B C 0.63370(15) 0.14163(12) 0.47778(8) 0.0347(3) Uani 1 1 d .
H22B H 0.6056 0.1824 0.5168 0.042 Uiso 1 1 calc R
C23B C 0.75755(15) 0.08506(13) 0.46768(8) 0.0371(3) Uani 1 1 d .
H23B H 0.8146 0.0879 0.4999 0.045 Uiso 1 1 calc R
C24B C 0.80268(14) 0.02346(12) 0.41166(8) 0.0327(3) Uani 1 1 d .
H24B H 0.8886 -0.0187 0.4082 0.039 Uiso 1 1 calc R
C25B C 0.72166(12) 0.02427(10) 0.36136(7) 0.0254(3) Uani 1 1 d .
C27B C 0.88315(13) -0.08808(13) 0.29062(9) 0.0389(3) Uani 1 1 d .
H27A H 0.8927 -0.1187 0.2451 0.058 Uiso 1 1 calc GR
H27B H 0.9237 -0.1427 0.3331 0.058 Uiso 1 1 calc GR
H27C H 0.9214 -0.0376 0.2814 0.058 Uiso 1 1 calc GR
C28B C 0.29454(12) -0.03953(10) 0.23644(8) 0.0273(3) Uani 1 1 d .
H28A H 0.2673 -0.0238 0.1835 0.033 Uiso 1 1 calc R
H28B H 0.2213 -0.0329 0.2703 0.033 Uiso 1 1 calc R
C29B C 0.39066(13) -0.15033(10) 0.25259(8) 0.0321(3) Uani 1 1 d .
H29A H 0.4563 -0.1616 0.2125 0.039 Uiso 1 1 calc R
H29B H 0.4296 -0.1627 0.3018 0.039 Uiso 1 1 calc R
C30B C 0.32868(15) -0.22544(12) 0.25494(9) 0.0398(3) Uani 1 1 d .
H30A H 0.2870 -0.2108 0.2070 0.060 Uiso 1 1 calc GR
H30B H 0.2677 -0.2172 0.2968 0.060 Uiso 1 1 calc GR
H30C H 0.3914 -0.2966 0.2625 0.060 Uiso 1 1 calc GR
C31B C 0.37459(15) 0.25164(11) 0.50291(7) 0.0328(3) Uani 1 1 d .
H31A H 0.2907 0.3046 0.4895 0.039 Uiso 1 1 calc R
H31B H 0.4293 0.2882 0.5049 0.039 Uiso 1 1 calc R
C32B C 0.36858(15) 0.18827(11) 0.58077(7) 0.0346(3) Uani 1 1 d .
H32A H 0.3253 0.1431 0.5767 0.041 Uiso 1 1 calc R
H32B H 0.4539 0.1431 0.5976 0.041 Uiso 1 1 calc R
C33B C 0.30187(16) 0.25571(13) 0.63961(8) 0.0416(4) Uani 1 1 d .
H33A H 0.2153 0.2963 0.6254 0.062 Uiso 1 1 calc GR
H33B H 0.3421 0.3027 0.6423 0.062 Uiso 1 1 calc GR
H33C H 0.3051 0.2118 0.6892 0.062 Uiso 1 1 calc GR
O8A O 0.53132(9) 0.38134(9) 0.20012(6) 0.0390(2) Uani 1 1 d .
O9A O 0.44144(9) 0.33314(8) 0.30245(5) 0.0333(2) Uani 1 1 d .
O17A O -0.15688(8) 0.33681(7) 0.29098(5) 0.02530(19) Uani 1 1 d .
O26A O -0.22857(8) 0.52056(7) 0.19532(5) 0.02631(19) Uani 1 1 d .
N7A N 0.44742(10) 0.35898(8) 0.23341(6) 0.0268(2) Uani 1 1 d .
N11A N 0.17726(9) 0.44568(8) 0.26939(6) 0.0214(2) Uani 1 1 d .
N21A N 0.11457(10) 0.29664(8) 0.06807(6) 0.0243(2) Uani 1 1 d .
C1A C 0.02354(11) 0.38935(9) 0.19633(6) 0.0197(2) Uani 1 1 d .
C2A C 0.14755(11) 0.36550(9) 0.17167(6) 0.0206(2) Uani 1 1 d .
C3A C 0.19291(12) 0.32031(9) 0.10504(7) 0.0228(2) Uani 1 1 d .
C4A C 0.31516(12) 0.30063(10) 0.07954(7) 0.0279(3) Uani 1 1 d .
H4A H 0.3446 0.2738 0.0339 0.034 Uiso 1 1 calc R
C5A C 0.39213(12) 0.32031(10) 0.12088(8) 0.0280(3) Uani 1 1 d .
H5A H 0.4749 0.3068 0.1032 0.034 Uiso 1 1 calc R
C6A C 0.35200(12) 0.35944(10) 0.18784(7) 0.0244(2) Uani 1 1 d .
C10A C 0.22840(11) 0.38866(9) 0.21260(6) 0.0206(2) Uani 1 1 d .
C12A C 0.06893(11) 0.44428(9) 0.30598(6) 0.0211(2) Uani 1 1 d .
C13A C 0.03324(12) 0.48029(10) 0.37527(7) 0.0260(3) Uani 1 1 d .
H13A H 0.0796 0.5098 0.3956 0.031 Uiso 1 1 calc R
C14A C -0.06977(13) 0.47200(10) 0.41303(7) 0.0282(3) Uani 1 1 d .
H14A H -0.0959 0.4986 0.4590 0.034 Uiso 1 1 calc R
C15A C -0.13781(12) 0.42566(10) 0.38622(7) 0.0259(3) Uani 1 1 d .
H15A H -0.2063 0.4180 0.4150 0.031 Uiso 1 1 calc R
C16A C -0.10484(11) 0.39135(9) 0.31799(7) 0.0213(2) Uani 1 1 d .
C18A C -0.25058(13) 0.31256(11) 0.33771(8) 0.0307(3) Uani 1 1 d .
H18D H -0.2788 0.2710 0.3129 0.046 Uiso 1 1 calc GR
H18E H -0.3207 0.3769 0.3450 0.046 Uiso 1 1 calc GR
H18F H -0.2161 0.2732 0.3870 0.046 Uiso 1 1 calc GR
C19A C -0.00604(11) 0.40786(9) 0.27280(6) 0.0199(2) Uani 1 1 d .
C20A C -0.06108(12) 0.39405(9) 0.14239(6) 0.0214(2) Uani 1 1 d .
C21A C -0.01212(12) 0.33962(10) 0.08069(7) 0.0240(2) Uani 1 1 d .
C22A C -0.09377(14) 0.33192(12) 0.03238(7) 0.0313(3) Uani 1 1 d .
H22A H -0.0623 0.2893 -0.0054 0.038 Uiso 1 1 calc R
C23A C -0.21868(14) 0.38628(12) 0.04038(8) 0.0343(3) Uani 1 1 d .
H23A H -0.2731 0.3796 0.0082 0.041 Uiso 1 1 calc R
C24A C -0.26877(13) 0.45117(11) 0.09420(7) 0.0303(3) Uani 1 1 d .
H24A H -0.3553 0.4920 0.0960 0.036 Uiso 1 1 calc R
C25A C -0.19139(12) 0.45543(10) 0.14476(7) 0.0235(2) Uani 1 1 d .
C27A C -0.35862(13) 0.57432(12) 0.20797(9) 0.0348(3) Uani 1 1 d .
H27D H -0.3950 0.6243 0.1624 0.052 Uiso 1 1 calc GR
H27E H -0.3722 0.6110 0.2507 0.052 Uiso 1 1 calc GR
H27F H -0.3978 0.5245 0.2195 0.052 Uiso 1 1 calc GR
C28A C 0.22321(12) 0.52255(10) 0.28430(7) 0.0249(3) Uani 1 1 d .
H28C H 0.3035 0.5119 0.2572 0.030 Uiso 1 1 calc R
H28D H 0.2368 0.5122 0.3393 0.030 Uiso 1 1 calc R
C29A C 0.13042(13) 0.63234(10) 0.25805(8) 0.0304(3) Uani 1 1 d .
H29C H 0.0480 0.6404 0.2811 0.036 Uiso 1 1 calc R
H29D H 0.1561 0.6819 0.2756 0.036 Uiso 1 1 calc R
C30A C 0.12099(19) 0.65729(14) 0.17295(10) 0.0532(4) Uani 1 1 d .
H30D H 0.2013 0.6533 0.1501 0.080 Uiso 1 1 calc GR
H30E H 0.0582 0.7274 0.1581 0.080 Uiso 1 1 calc GR
H30F H 0.0974 0.6074 0.1553 0.080 Uiso 1 1 calc GR
C31A C 0.16607(13) 0.23586(10) 0.00591(7) 0.0276(3) Uani 1 1 d .
H31C H 0.1172 0.1948 0.0027 0.033 Uiso 1 1 calc R
H31D H 0.2526 0.1870 0.0173 0.033 Uiso 1 1 calc R
C32A C 0.16349(13) 0.30603(11) -0.07003(7) 0.0294(3) Uani 1 1 d .
H32C H 0.0775 0.3570 -0.0801 0.035 Uiso 1 1 calc R
H32D H 0.2152 0.3449 -0.0673 0.035 Uiso 1 1 calc R
C33A C 0.21079(15) 0.24545(13) -0.13512(8) 0.0383(3) Uani 1 1 d .
H33D H 0.1956 0.2938 -0.1834 0.057 Uiso 1 1 calc GR
H33E H 0.1673 0.1997 -0.1338 0.057 Uiso 1 1 calc GR
H33F H 0.2999 0.2038 -0.1301 0.057 Uiso 1 1 calc GR
O10 O 0.44049(12) 0.52548(12) 0.38191(9) 0.0648(4) Uani 1 1 d .
O11 O 0.57129(13) 0.56685(14) 0.42668(11) 0.0756(5) Uani 1 1 d .
O12 O 0.37729(12) 0.65049(10) 0.44725(8) 0.0486(3) Uani 1 1 d D
H12 H 0.3114(18) 0.646(2) 0.4382(14) 0.078(8) Uiso 1 1 d D
N9 N 0.46757(13) 0.57597(11) 0.41704(8) 0.0422(3) Uani 1 1 d .
O2 O -0.06089(12) 0.92209(12) 0.07161(10) 0.0672(4) Uani 1 1 d .
O3 O 0.06541(13) 0.95914(15) 0.12537(10) 0.0765(5) Uani 1 1 d .
O4 O 0.13167(12) 0.86292(10) 0.03866(7) 0.0488(3) Uani 1 1 d D
H4 H 0.205(2) 0.865(2) 0.0541(15) 0.097(9) Uiso 1 1 d D
N1 N 0.04062(12) 0.91880(11) 0.08136(8) 0.0432(3) Uani 1 1 d .
O6 O 0.40754(14) 0.72573(11) 0.03385(9) 0.0623(4) Uani 1 1 d .
O7 O 0.52348(11) 0.79457(11) 0.06424(7) 0.0506(3) Uani 1 1 d .
O8 O 0.32525(10) 0.87721(9) 0.06639(6) 0.0393(2) Uani 1 1 d .
N5 N 0.42217(12) 0.79602(10) 0.05482(7) 0.0375(3) Uani 1 1 d .
O14 O 0.18140(9) 0.63098(8) 0.43203(6) 0.0369(2) Uani 1 1 d .
O15 O -0.01760(10) 0.70814(10) 0.43876(6) 0.0463(3) Uani 1 1 d .
O16 O 0.09587(13) 0.78572(10) 0.45910(9) 0.0635(4) Uani 1 1 d .
N13 N 0.08410(12) 0.71097(10) 0.44317(6) 0.0355(3) Uani 1 1 d .

loop_
_atom_site_aniso_label
_atom_site_aniso_U_11
_atom_site_aniso_U_22
_atom_site_aniso_U_33
_atom_site_aniso_U_23
_atom_site_aniso_U_13
_atom_site_aniso_U_12
O8B 0.0272(5) 0.0492(6) 0.0629(7) -0.0119(5) 0.0113(5) -0.0218(5)
O9B 0.0318(5) 0.0370(5) 0.0404(6) -0.0059(4) -0.0033(4) -0.0127(4)
O17B 0.0299(5) 0.0330(5) 0.0253(4) -0.0101(4) 0.0081(4) -0.0200(4)
O26B 0.0240(5) 0.0299(5) 0.0307(5) -0.0103(4) 0.0027(4) -0.0086(4)
N7B 0.0214(5) 0.0252(5) 0.0454(7) -0.0085(5) 0.0047(5) -0.0085(4)
N11B 0.0231(5) 0.0266(5) 0.0297(5) -0.0122(4) 0.0049(4) -0.0128(4)
N21B 0.0381(6) 0.0261(5) 0.0205(5) -0.0096(4) 0.0070(4) -0.0159(5)
C1B 0.0263(6) 0.0187(5) 0.0229(6) -0.0062(4) 0.0041(5) -0.0115(5)
C2B 0.0257(6) 0.0207(5) 0.0221(6) -0.0065(4) 0.0058(5) -0.0107(5)
C3B 0.0325(7) 0.0225(6) 0.0226(6) -0.0066(5) 0.0063(5) -0.0118(5)
C4B 0.0340(7) 0.0295(6) 0.0258(6) -0.0102(5) 0.0117(5) -0.0092(6)
C5B 0.0266(7) 0.0286(6) 0.0345(7) -0.0063(5) 0.0110(5) -0.0075(5)
C6B 0.0238(6) 0.0247(6) 0.0330(7) -0.0061(5) 0.0047(5) -0.0096(5)
C10B 0.0243(6) 0.0215(6) 0.0263(6) -0.0060(5) 0.0051(5) -0.0107(5)
C12B 0.0234(6) 0.0228(6) 0.0248(6) -0.0077(5) 0.0037(5) -0.0102(5)
C13B 0.0303(7) 0.0300(6) 0.0270(6) -0.0126(5) 0.0017(5) -0.0141(5)
C14B 0.0341(7) 0.0319(7) 0.0230(6) -0.0125(5) 0.0053(5) -0.0126(6)
C15B 0.0273(6) 0.0296(6) 0.0228(6) -0.0077(5) 0.0068(5) -0.0114(5)
C16B 0.0222(6) 0.0217(5) 0.0235(6) -0.0060(4) 0.0031(4) -0.0090(5)
C18B 0.0321(7) 0.0418(8) 0.0333(7) -0.0113(6) 0.0104(6) -0.0239(6)
C19B 0.0224(6) 0.0216(5) 0.0216(5) -0.0080(4) 0.0039(4) -0.0095(5)
C20B 0.0286(6) 0.0233(6) 0.0210(5) -0.0051(4) 0.0035(5) -0.0148(5)
C21B 0.0377(7) 0.0271(6) 0.0217(6) -0.0058(5) 0.0044(5) -0.0193(6)
C22B 0.0491(9) 0.0427(8) 0.0249(6) -0.0122(6) 0.0034(6) -0.0292(7)
C23B 0.0459(8) 0.0513(9) 0.0279(7) -0.0054(6) -0.0035(6) -0.0332(7)
C24B 0.0322(7) 0.0408(7) 0.0302(7) -0.0021(6) -0.0016(5) -0.0210(6)
C25B 0.0291(6) 0.0272(6) 0.0237(6) -0.0040(5) 0.0028(5) -0.0160(5)
C27B 0.0251(7) 0.0426(8) 0.0434(8) -0.0127(7) 0.0031(6) -0.0061(6)
C28B 0.0240(6) 0.0279(6) 0.0357(7) -0.0118(5) 0.0020(5) -0.0139(5)
C29B 0.0301(7) 0.0284(7) 0.0406(7) -0.0090(6) -0.0006(6) -0.0129(6)
C30B 0.0471(9) 0.0319(7) 0.0451(8) -0.0069(6) 0.0007(7) -0.0205(7)
C31B 0.0516(9) 0.0271(6) 0.0234(6) -0.0120(5) 0.0076(6) -0.0179(6)
C32B 0.0494(9) 0.0330(7) 0.0228(6) -0.0095(5) 0.0075(6) -0.0175(6)
C33B 0.0527(9) 0.0488(9) 0.0281(7) -0.0185(6) 0.0105(6) -0.0221(8)
O8A 0.0260(5) 0.0497(6) 0.0486(6) -0.0125(5) 0.0059(4) -0.0221(5)
O9A 0.0319(5) 0.0360(5) 0.0321(5) -0.0031(4) -0.0061(4) -0.0134(4)
O17A 0.0277(5) 0.0323(5) 0.0231(4) -0.0095(3) 0.0068(3) -0.0187(4)
O26A 0.0221(4) 0.0281(4) 0.0287(4) -0.0101(4) 0.0005(3) -0.0077(4)
N7A 0.0202(5) 0.0252(5) 0.0347(6) -0.0076(4) -0.0001(4) -0.0078(4)
N11A 0.0223(5) 0.0237(5) 0.0219(5) -0.0088(4) 0.0014(4) -0.0110(4)
N21A 0.0312(6) 0.0273(5) 0.0193(5) -0.0107(4) 0.0053(4) -0.0150(5)
C1A 0.0236(6) 0.0184(5) 0.0192(5) -0.0054(4) 0.0023(4) -0.0101(5)
C2A 0.0236(6) 0.0203(5) 0.0194(5) -0.0057(4) 0.0022(4) -0.0099(5)
C3A 0.0266(6) 0.0234(6) 0.0202(5) -0.0072(4) 0.0034(5) -0.0110(5)
C4A 0.0272(6) 0.0313(6) 0.0247(6) -0.0120(5) 0.0071(5) -0.0096(5)
C5A 0.0226(6) 0.0301(6) 0.0297(6) -0.0089(5) 0.0059(5) -0.0086(5)
C6A 0.0224(6) 0.0248(6) 0.0274(6) -0.0067(5) 0.0007(5) -0.0100(5)
C10A 0.0230(6) 0.0206(5) 0.0196(5) -0.0049(4) 0.0015(4) -0.0098(5)
C12A 0.0228(6) 0.0219(5) 0.0192(5) -0.0057(4) 0.0010(4) -0.0089(5)
C13A 0.0309(7) 0.0301(6) 0.0219(6) -0.0109(5) 0.0011(5) -0.0145(5)
C14A 0.0330(7) 0.0332(7) 0.0196(6) -0.0122(5) 0.0053(5) -0.0123(6)
C15A 0.0259(6) 0.0302(6) 0.0217(6) -0.0073(5) 0.0055(5) -0.0114(5)
C16A 0.0218(6) 0.0217(5) 0.0202(5) -0.0047(4) 0.0010(4) -0.0082(5)
C18A 0.0289(7) 0.0395(7) 0.0309(6) -0.0096(6) 0.0085(5) -0.0212(6)
C19A 0.0219(6) 0.0204(5) 0.0182(5) -0.0061(4) 0.0015(4) -0.0085(5)
C20A 0.0263(6) 0.0234(6) 0.0182(5) -0.0047(4) 0.0014(4) -0.0136(5)
C21A 0.0303(6) 0.0280(6) 0.0193(5) -0.0064(5) 0.0032(5) -0.0172(5)
C22A 0.0401(8) 0.0445(8) 0.0214(6) -0.0129(5) 0.0043(5) -0.0270(7)
C23A 0.0376(8) 0.0541(9) 0.0243(6) -0.0090(6) -0.0010(5) -0.0303(7)
C24A 0.0275(7) 0.0416(7) 0.0262(6) -0.0049(5) -0.0011(5) -0.0186(6)
C25A 0.0264(6) 0.0266(6) 0.0205(5) -0.0038(5) 0.0019(5) -0.0142(5)
C27A 0.0234(7) 0.0370(7) 0.0414(8) -0.0120(6) 0.0028(6) -0.0078(6)
C28A 0.0253(6) 0.0278(6) 0.0278(6) -0.0107(5) -0.0006(5) -0.0142(5)
C29A 0.0328(7) 0.0252(6) 0.0375(7) -0.0097(5) 0.0019(5) -0.0145(6)
C30A 0.0702(12) 0.0403(9) 0.0436(9) 0.0027(7) -0.0173(8) -0.0173(8)
C31A 0.0372(7) 0.0282(6) 0.0225(6) -0.0131(5) 0.0062(5) -0.0156(6)
C32A 0.0375(7) 0.0326(7) 0.0223(6) -0.0109(5) 0.0050(5) -0.0166(6)
C33A 0.0480(9) 0.0487(9) 0.0264(7) -0.0186(6) 0.0106(6) -0.0247(7)
O10 0.0456(7) 0.0723(9) 0.0905(11) -0.0543(8) 0.0055(7) -0.0208(7)
O11 0.0374(7) 0.0837(11) 0.1234(14) -0.0472(10) 0.0104(8) -0.0313(7)
O12 0.0416(7) 0.0515(7) 0.0614(7) -0.0314(6) 0.0027(6) -0.0183(6)
N9 0.0367(7) 0.0452(7) 0.0515(8) -0.0179(6) 0.0047(6) -0.0200(6)
O2 0.0352(7) 0.0623(8) 0.1049(12) -0.0087(8) -0.0049(7) -0.0222(6)
O3 0.0444(8) 0.1113(13) 0.0828(11) -0.0630(10) 0.0094(7) -0.0216(8)
O4 0.0447(7) 0.0590(7) 0.0532(7) -0.0232(6) 0.0065(5) -0.0267(6)
N1 0.0327(7) 0.0437(7) 0.0518(8) -0.0051(6) 0.0004(6) -0.0153(6)
O6 0.0603(8) 0.0517(8) 0.0830(10) -0.0328(7) 0.0096(7) -0.0233(7)
O7 0.0344(6) 0.0697(8) 0.0454(6) -0.0250(6) 0.0034(5) -0.0126(6)
O8 0.0334(5) 0.0471(6) 0.0395(6) -0.0203(5) 0.0084(4) -0.0142(5)
N5 0.0388(7) 0.0434(7) 0.0278(6) -0.0142(5) 0.0081(5) -0.0120(6)
O14 0.0315(5) 0.0423(6) 0.0355(5) -0.0210(4) 0.0064(4) -0.0085(4)
O15 0.0321(6) 0.0597(7) 0.0409(6) -0.0147(5) 0.0049(5) -0.0104(5)
O16 0.0577(8) 0.0428(7) 0.0894(10) -0.0318(7) -0.0078(7) -0.0088(6)
N13 0.0365(7) 0.0401(7) 0.0249(5) -0.0124(5) 0.0013(5) -0.0076(5)

loop_
_atom_type_symbol
_atom_type_description
_atom_type_scat_dispersion_real
_atom_type_scat_dispersion_imag
_atom_type_scat_source
C C 0.0181 0.0091 'International Tables Vol C Tables 4.2.6.8 and 6.1.1.4'
H H 0.0000 0.0000 'International Tables Vol C Tables 4.2.6.8 and 6.1.1.4'
N N 0.0311 0.0180 'International Tables Vol C Tables 4.2.6.8 and 6.1.1.4'
O O 0.0492 0.0322 'International Tables Vol C Tables 4.2.6.8 and 6.1.1.4'

loop_
_exptl_crystal_face_index_h
_exptl_crystal_face_index_k
_exptl_crystal_face_index_l
_exptl_crystal_face_perp_dist
_exptl_oxdiff_crystal_face_indexfrac_h
_exptl_oxdiff_crystal_face_indexfrac_k
_exptl_oxdiff_crystal_face_indexfrac_l
_exptl_oxdiff_crystal_face_x
_exptl_oxdiff_crystal_face_y
_exptl_oxdiff_crystal_face_z
3 1 3 0.1977 3.0002 1.0021 3.0204 -0.3932 0.1994 -0.1285
-1 1 -3 0.0644 -1.0045 1.4958 -2.5068 0.1148 -0.3377 0.0745
0 -4 1 0.1391 0.0099 -3.9853 1.0009 0.1181 0.4498 -0.1805
-4 0 -1 0.1565 -4.0038 -0.0181 -1.0288 0.3637 -0.2075 0.3950
-1 -4 2 0.0804 -0.9912 -3.9937 1.9932 0.1635 0.4760 -0.0204
0 1 0 0.0801 -0.0025 0.9956 -0.0003 -0.0386 -0.0968 0.0574
1 4 -2 0.0804 0.9912 3.9937 -1.9932 -0.1635 -0.4760 0.0204
0 -1 -3 0.1664 0.0041 -1.4825 -3.4982 0.1852 -0.0734 -0.2578
0 1 3 0.1664 -0.0041 1.4825 3.4982 -0.1852 0.0734 0.2578

loop_
_geom_angle_atom_site_label_1
_geom_angle_atom_site_label_2
_geom_angle_atom_site_label_3
_geom_angle
C16B O17B C18B 117.57(10)
C25B O26B C27B 118.26(11)
O8B N7B C6B 117.92(12)
O9B N7B O8B 123.82(12)
O9B N7B C6B 118.22(11)
C10B N11B C12B 119.23(10)
C10B N11B C28B 120.80(10)
C12B N11B C28B 119.55(10)
C3B N21B C21B 121.06(11)
C3B N21B C31B 118.56(12)
C21B N21B C31B 120.12(11)
C2B C1B C19B 116.26(11)
C2B C1B C20B 116.71(11)
C20B C1B C19B 127.03(11)
C1B C2B C3B 120.38(11)
C1B C2B C10B 119.77(11)
C3B C2B C10B 119.85(11)
N21B C3B C2B 118.50(12)
N21B C3B C4B 122.04(12)
C4B C3B C2B 119.46(12)
C3B C4B H4B 120.1
C5B C4B C3B 119.84(12)
C5B C4B H4B 120.1
C4B C5B H5B 119.2
C4B C5B C6B 121.53(12)
C6B C5B H5B 119.2
C5B C6B N7B 116.61(12)
C5B C6B C10B 121.31(12)
C10B C6B N7B 121.75(12)
N11B C10B C2B 117.76(11)
N11B C10B C6B 124.25(11)
C6B C10B C2B 117.80(11)
N11B C12B C13B 119.61(11)
N11B C12B C19B 119.54(11)
C13B C12B C19B 120.84(11)
C12B C13B H13B 120.8
C14B C13B C12B 118.47(11)
C14B C13B H13B 120.8
C13B C14B H14B 118.8
C13B C14B C15B 122.32(12)
C15B C14B H14B 118.8
C14B C15B H15B 120.2
C16B C15B C14B 119.63(12)
C16B C15B H15B 120.2
O17B C16B C15B 123.88(11)
O17B C16B C19B 115.91(10)
C15B C16B C19B 120.11(11)
O17B C18B H18A 109.5
O17B C18B H18B 109.5
O17B C18B H18C 109.5
H18A C18B H18B 109.5
H18A C18B H18C 109.5
H18B C18B H18C 109.5
C12B C19B C1B 117.95(11)
C12B C19B C16B 117.86(11)
C16B C19B C1B 124.15(11)
C21B C20B C1B 118.52(12)
C21B C20B C25B 117.96(11)
C25B C20B C1B 123.38(11)
N21B C21B C20B 119.60(11)
N21B C21B C22B 120.76(12)
C22B C21B C20B 119.63(13)
C21B C22B H22B 120.3
C23B C22B C21B 119.44(13)
C23B C22B H22B 120.3
C22B C23B H23B 118.9
C22B C23B C24B 122.17(13)
C24B C23B H23B 118.9
C23B C24B H24B 120.3
C25B C24B C23B 119.38(14)
C25B C24B H24B 120.3
O26B C25B C20B 115.09(11)
O26B C25B C24B 124.01(13)
C24B C25B C20B 120.70(12)
O26B C27B H27A 109.5
O26B C27B H27B 109.5
O26B C27B H27C 109.5
H27A C27B H27B 109.5
H27A C27B H27C 109.5
H27B C27B H27C 109.5
N11B C28B H28A 109.2
N11B C28B H28B 109.2
N11B C28B C29B 112.19(10)
H28A C28B H28B 107.9
C29B C28B H28A 109.2
C29B C28B H28B 109.2
C28B C29B H29A 109.8
C28B C29B H29B 109.8
H29A C29B H29B 108.2
C30B C29B C28B 109.58(11)
C30B C29B H29A 109.8
C30B C29B H29B 109.8
C29B C30B H30A 109.5
C29B C30B H30B 109.5
C29B C30B H30C 109.5
H30A C30B H30B 109.5
H30A C30B H30C 109.5
H30B C30B H30C 109.5
N21B C31B H31A 109.3
N21B C31B H31B 109.3
N21B C31B C32B 111.78(11)
H31A C31B H31B 107.9
C32B C31B H31A 109.3
C32B C31B H31B 109.3
C31B C32B H32A 109.1
C31B C32B H32B 109.1
H32A C32B H32B 107.8
C33B C32B C31B 112.50(12)
C33B C32B H32A 109.1
C33B C32B H32B 109.1
C32B C33B H33A 109.5
C32B C33B H33B 109.5
C32B C33B H33C 109.5
H33A C33B H33B 109.5
H33A C33B H33C 109.5
H33B C33B H33C 109.5
C16A O17A C18A 117.22(9)
C25A O26A C27A 118.26(10)
O8A N7A C6A 117.82(11)
O9A N7A O8A 123.97(11)
O9A N7A C6A 118.17(10)
C10A N11A C12A 119.69(10)
C10A N11A C28A 121.31(10)
C12A N11A C28A 118.23(10)
C3A N21A C21A 121.21(10)
C3A N21A C31A 118.56(11)
C21A N21A C31A 119.65(10)
C2A C1A C19A 116.66(10)
C2A C1A C20A 116.95(10)
C20A C1A C19A 126.39(11)
C1A C2A C3A 120.38(11)
C1A C2A C10A 120.01(11)
C3A C2A C10A 119.60(11)
N21A C3A C2A 118.38(11)
N21A C3A C4A 121.86(11)
C4A C3A C2A 119.75(11)
C3A C4A H4A 120.2
C5A C4A C3A 119.66(12)
C5A C4A H4A 120.2
C4A C5A H5A 119.2
C4A C5A C6A 121.62(12)
C6A C5A H5A 119.2
C5A C6A N7A 116.24(11)
C5A C6A C10A 121.13(11)
C10A C6A N7A 122.39(11)
N11A C10A C2A 117.89(11)
N11A C10A C6A 124.02(11)
C6A C10A C2A 117.85(11)
N11A C12A C13A 119.59(10)
N11A C12A C19A 119.95(10)
C13A C12A C19A 120.45(11)
C12A C13A H13A 120.6
C14A C13A C12A 118.71(11)
C14A C13A H13A 120.6
C13A C14A H14A 118.9
C13A C14A C15A 122.26(11)
C15A C14A H14A 118.9
C14A C15A H15A 120.2
C16A C15A C14A 119.56(12)
C16A C15A H15A 120.2
O17A C16A C15A 123.82(11)
O17A C16A C19A 115.87(10)
C15A C16A C19A 120.24(11)
O17A C18A H18D 109.5
O17A C18A H18E 109.5
O17A C18A H18F 109.5
H18D C18A H18E 109.5
H18D C18A H18F 109.5
H18E C18A H18F 109.5
C12A C19A C1A 117.63(10)
C12A C19A C16A 117.82(10)
C16A C19A C1A 124.55(10)
C21A C20A C1A 118.34(11)
C21A C20A C25A 118.01(11)
C25A C20A C1A 123.54(11)
N21A C21A C20A 119.59(11)
N21A C21A C22A 120.91(11)
C22A C21A C20A 119.49(12)
C21A C22A H22A 120.3
C23A C22A C21A 119.49(12)
C23A C22A H22A 120.3
C22A C23A H23A 118.9
C22A C23A C24A 122.17(12)
C24A C23A H23A 118.9
C23A C24A H24A 120.4
C25A C24A C23A 119.28(13)
C25A C24A H24A 120.4
O26A C25A C20A 115.16(10)
O26A C25A C24A 124.09(12)
C24A C25A C20A 120.59(12)
O26A C27A H27D 109.5
O26A C27A H27E 109.5
O26A C27A H27F 109.5
H27D C27A H27E 109.5
H27D C27A H27F 109.5
H27E C27A H27F 109.5
N11A C28A H28C 109.5
N11A C28A H28D 109.5
N11A C28A C29A 110.59(10)
H28C C28A H28D 108.1
C29A C28A H28C 109.5
C29A C28A H28D 109.5
C28A C29A H29C 109.3
C28A C29A H29D 109.3
H29C C29A H29D 108.0
C30A C29A C28A 111.58(12)
C30A C29A H29C 109.3
C30A C29A H29D 109.3
C29A C30A H30D 109.5
C29A C30A H30E 109.5
C29A C30A H30F 109.5
H30D C30A H30E 109.5
H30D C30A H30F 109.5
H30E C30A H30F 109.5
N21A C31A H31C 109.3
N21A C31A H31D 109.3
N21A C31A C32A 111.46(10)
H31C C31A H31D 108.0
C32A C31A H31C 109.3
C32A C31A H31D 109.3
C31A C32A H32C 109.2
C31A C32A H32D 109.2
H32C C32A H32D 107.9
C33A C32A C31A 112.26(11)
C33A C32A H32C 109.2
C33A C32A H32D 109.2
C32A C33A H33D 109.5
C32A C33A H33E 109.5
C32A C33A H33F 109.5
H33D C33A H33E 109.5
H33D C33A H33F 109.5
H33E C33A H33F 109.5
N9 O12 H12 105.2(18)
O10 N9 O11 125.68(16)
O10 N9 O12 118.62(14)
O11 N9 O12 115.69(14)
N1 O4 H4 105.7(17)
O2 N1 O4 115.35(15)
O3 N1 O2 126.32(17)
O3 N1 O4 118.32(14)
O6 N5 O8 118.53(14)
O7 N5 O6 123.42(14)
O7 N5 O8 118.04(13)
O15 N13 O14 118.08(13)
O16 N13 O14 119.21(13)
O16 N13 O15 122.69(14)

loop_
_geom_bond_atom_site_label_1
_geom_bond_atom_site_label_2
_geom_bond_distance
O8B N7B 1.2293(15)
O9B N7B 1.2273(16)
O17B C16B 1.3494(15)
O17B C18B 1.4362(15)
O26B C25B 1.3474(16)
O26B C27B 1.4292(17)
N7B C6B 1.4600(17)
N11B C10B 1.3700(16)
N11B C12B 1.3864(16)
N11B C28B 1.4848(15)
N21B C3B 1.3693(17)
N21B C21B 1.3824(18)
N21B C31B 1.4801(16)
C1B C2B 1.4107(17)
C1B C19B 1.4362(16)
C1B C20B 1.4340(17)
C2B C3B 1.4258(17)
C2B C10B 1.4369(17)
C3B C4B 1.4063(19)
C4B H4B 0.9500
C4B C5B 1.371(2)
C5B H5B 0.9500
C5B C6B 1.3901(19)
C6B C10B 1.3938(18)
C12B C13B 1.4017(17)
C12B C19B 1.4195(16)
C13B H13B 0.9500
C13B C14B 1.3742(19)
C14B H14B 0.9500
C14B C15B 1.3963(18)
C15B H15B 0.9500
C15B C16B 1.3789(17)
C16B C19B 1.4266(16)
C18B H18A 0.9800
C18B H18B 0.9800
C18B H18C 0.9800
C20B C21B 1.4213(17)
C20B C25B 1.4316(18)
C21B C22B 1.4119(19)
C22B H22B 0.9500
C22B C23B 1.369(2)
C23B H23B 0.9500
C23B C24B 1.393(2)
C24B H24B 0.9500
C24B C25B 1.3766(18)
C27B H27A 0.9800
C27B H27B 0.9800
C27B H27C 0.9800
C28B H28A 0.9900
C28B H28B 0.9900
C28B C29B 1.5216(18)
C29B H29A 0.9900
C29B H29B 0.9900
C29B C30B 1.5215(18)
C30B H30A 0.9800
C30B H30B 0.9800
C30B H30C 0.9800
C31B H31A 0.9900
C31B H31B 0.9900
C31B C32B 1.5249(18)
C32B H32A 0.9900
C32B H32B 0.9900
C32B C33B 1.5150(19)
C33B H33A 0.9800
C33B H33B 0.9800
C33B H33C 0.9800
O8A N7A 1.2285(15)
O9A N7A 1.2281(15)
O17A C16A 1.3512(14)
O17A C18A 1.4376(14)
O26A C25A 1.3471(15)
O26A C27A 1.4297(16)
N7A C6A 1.4559(16)
N11A C10A 1.3721(15)
N11A C12A 1.3859(15)
N11A C28A 1.4877(14)
N21A C3A 1.3716(16)
N21A C21A 1.3819(17)
N21A C31A 1.4827(15)
C1A C2A 1.4087(17)
C1A C19A 1.4349(16)
C1A C20A 1.4348(16)
C2A C3A 1.4285(16)
C2A C10A 1.4352(16)
C3A C4A 1.4017(18)
C4A H4A 0.9500
C4A C5A 1.3733(19)
C5A H5A 0.9500
C5A C6A 1.3884(18)
C6A C10A 1.3977(17)
C12A C13A 1.4039(16)
C12A C19A 1.4206(16)
C13A H13A 0.9500
C13A C14A 1.3708(19)
C14A H14A 0.9500
C14A C15A 1.3993(18)
C15A H15A 0.9500
C15A C16A 1.3741(17)
C16A C19A 1.4285(16)
C18A H18D 0.9800
C18A H18E 0.9800
C18A H18F 0.9800
C20A C21A 1.4224(17)
C20A C25A 1.4309(18)
C21A C22A 1.4107(17)
C22A H22A 0.9500
C22A C23A 1.369(2)
C23A H23A 0.9500
C23A C24A 1.395(2)
C24A H24A 0.9500
C24A C25A 1.3785(17)
C27A H27D 0.9800
C27A H27E 0.9800
C27A H27F 0.9800
C28A H28C 0.9900
C28A H28D 0.9900
C28A C29A 1.5199(18)
C29A H29C 0.9900
C29A H29D 0.9900
C29A C30A 1.507(2)
C30A H30D 0.9800
C30A H30E 0.9800
C30A H30F 0.9800
C31A H31C 0.9900
C31A H31D 0.9900
C31A C32A 1.5240(18)
C32A H32C 0.9900
C32A H32D 0.9900
C32A C33A 1.5214(17)
C33A H33D 0.9800
C33A H33E 0.9800
C33A H33F 0.9800
O10 N9 1.1978(18)
O11 N9 1.2051(19)
O12 H12 0.843(16)
O12 N9 1.3274(18)
O2 N1 1.2101(19)
O3 N1 1.188(2)
O4 H4 0.955(17)
O4 N1 1.3293(19)
O6 N5 1.2217(18)
O7 N5 1.2169(18)
O8 N5 1.2939(17)
O14 N13 1.2846(16)
O15 N13 1.2296(17)
O16 N13 1.2249(18)

loop_
_geom_torsion_atom_site_label_1
_geom_torsion_atom_site_label_2
_geom_torsion_atom_site_label_3
_geom_torsion_atom_site_label_4
_geom_torsion
O8B N7B C6B C5B -41.06(17)
O8B N7B C6B C10B 145.49(13)
O9B N7B C6B C5B 136.81(13)
O9B N7B C6B C10B -36.64(18)
O17B C16B C19B C1B -10.57(18)
O17B C16B C19B C12B 167.00(11)
N7B C6B C10B N11B -17.70(19)
N7B C6B C10B C2B 167.32(11)
N11B C12B C13B C14B 175.82(12)
N11B C12B C19B C1B 7.60(17)
N11B C12B C19B C16B -170.12(11)
N11B C28B C29B C30B 169.12(11)
N21B C3B C4B C5B 177.83(12)
N21B C21B C22B C23B 172.74(13)
N21B C31B C32B C33B -171.01(13)
C1B C2B C3B N21B 0.48(18)
C1B C2B C3B C4B 179.28(12)
C1B C2B C10B N11B 8.71(17)
C1B C2B C10B C6B -175.99(11)
C1B C20B C21B N21B 6.31(17)
C1B C20B C21B C22B -174.30(11)
C1B C20B C25B O26B -6.75(17)
C1B C20B C25B C24B 178.20(12)
C2B C1B C19B C12B -26.46(16)
C2B C1B C19B C16B 151.12(12)
C2B C1B C20B C21B -21.98(16)
C2B C1B C20B C25B 153.59(11)
C2B C3B C4B C5B -0.93(19)
C3B N21B C21B C20B 13.89(18)
C3B N21B C21B C22B -165.49(12)
C3B N21B C31B C32B 86.90(15)
C3B C2B C10B N11B -170.92(11)
C3B C2B C10B C6B 4.38(18)
C3B C4B C5B C6B -0.4(2)
C4B C5B C6B N7B -169.51(12)
C4B C5B C6B C10B 4.0(2)
C5B C6B C10B N11B 169.15(12)
C5B C6B C10B C2B -5.82(19)
C10B N11B C12B C13B -159.39(12)
C10B N11B C12B C19B 20.65(17)
C10B N11B C28B C29B -114.46(13)
C10B C2B C3B N21B -179.90(11)
C10B C2B C3B C4B -1.09(18)
C12B N11B C10B C2B -28.73(17)
C12B N11B C10B C6B 156.29(12)
C12B N11B C28B C29B 58.08(16)
C12B C13B C14B C15B -2.2(2)
C13B C12B C19B C1B -172.35(11)
C13B C12B C19B C16B 9.92(18)
C13B C14B C15B C16B 2.6(2)
C14B C15B C16B O17B -172.74(12)
C14B C15B C16B C19B 3.44(19)
C15B C16B C19B C1B 172.95(12)
C15B C16B C19B C12B -9.48(18)
C18B O17B C16B C15B -1.96(18)
C18B O17B C16B C19B -178.29(11)
C19B C1B C2B C3B -161.87(11)
C19B C1B C2B C10B 18.50(16)
C19B C1B C20B C21B 158.75(12)
C19B C1B C20B C25B -25.68(19)
C19B C12B C13B C14B -4.23(19)
C20B C1B C2B C3B 18.78(17)
C20B C1B C2B C10B -160.85(11)
C20B C1B C19B C12B 152.82(12)
C20B C1B C19B C16B -29.61(19)
C20B C21B C22B C23B -6.7(2)
C21B N21B C3B C2B -17.31(18)
C21B N21B C3B C4B 163.91(12)
C21B N21B C31B C32B -87.20(15)
C21B C20B C25B O26B 168.83(10)
C21B C20B C25B C24B -6.22(18)
C21B C22B C23B C24B -0.6(2)
C22B C23B C24B C25B 4.4(2)
C23B C24B C25B O26B -175.40(12)
C23B C24B C25B C20B -0.81(19)
C25B C20B C21B N21B -169.50(11)
C25B C20B C21B C22B 9.90(17)
C27B O26B C25B C20B 169.36(11)
C27B O26B C25B C24B -15.78(18)
C28B N11B C10B C2B 143.83(12)
C28B N11B C10B C6B -31.15(18)
C28B N11B C12B C13B 27.94(17)
C28B N11B C12B C19B -152.01(12)
C31B N21B C3B C2B 168.64(11)
C31B N21B C3B C4B -10.13(18)
C31B N21B C21B C20B -172.15(11)
C31B N21B C21B C22B 8.46(18)
O8A N7A C6A C5A 39.58(16)
O8A N7A C6A C10A -146.00(12)
O9A N7A C6A C5A -138.14(12)
O9A N7A C6A C10A 36.28(17)
O17A C16A C19A C1A 12.85(17)
O17A C16A C19A C12A -166.57(10)
N7A C6A C10A N11A 18.93(18)
N7A C6A C10A C2A -166.83(11)
N11A C12A C13A C14A -175.77(12)
N11A C12A C19A C1A -9.83(17)
N11A C12A C19A C16A 169.63(11)
N11A C28A C29A C30A -67.82(15)
N21A C3A C4A C5A -176.34(12)
N21A C21A C22A C23A -171.68(12)
N21A C31A C32A C33A -177.51(11)
C1A C2A C3A N21A -2.91(17)
C1A C2A C3A C4A 177.58(11)
C1A C2A C10A N11A -8.12(16)
C1A C2A C10A C6A 177.28(11)
C1A C20A C21A N21A -9.17(17)
C1A C20A C21A C22A 171.99(11)
C1A C20A C25A O26A 8.72(17)
C1A C20A C25A C24A -175.67(11)
C2A C1A C19A C12A 26.27(16)
C2A C1A C19A C16A -153.16(11)
C2A C1A C20A C21A 22.83(16)
C2A C1A C20A C25A -153.39(11)
C2A C3A C4A C5A 3.15(19)
C3A N21A C21A C20A -11.57(17)
C3A N21A C21A C22A 167.26(12)
C3A N21A C31A C32A -88.10(14)
C3A C2A C10A N11A 170.54(10)
C3A C2A C10A C6A -4.06(17)
C3A C4A C5A C6A 0.0(2)
C4A C5A C6A N7A 169.03(12)
C4A C5A C6A C10A -5.5(2)
C5A C6A C10A N11A -166.92(12)
C5A C6A C10A C2A 7.32(18)
C10A N11A C12A C13A 164.17(11)
C10A N11A C12A C19A -16.68(16)
C10A N11A C28A C29A 107.16(13)
C10A C2A C3A N21A 178.43(10)
C10A C2A C3A C4A -1.07(18)
C12A N11A C10A C2A 25.62(16)
C12A N11A C10A C6A -160.15(11)
C12A N11A C28A C29A -62.76(14)
C12A C13A C14A C15A 2.3(2)
C13A C12A C19A C1A 169.31(11)
C13A C12A C19A C16A -11.22(17)
C13A C14A C15A C16A -3.2(2)
C14A C15A C16A O17A 173.29(12)
C14A C15A C16A C19A -3.37(19)
C15A C16A C19A C1A -170.23(12)
C15A C16A C19A C12A 10.34(17)
C18A O17A C16A C15A -1.07(18)
C18A O17A C16A C19A 175.72(11)
C19A C1A C2A C3A 163.79(11)
C19A C1A C2A C10A -17.56(16)
C19A C1A C20A C21A -158.02(11)
C19A C1A C20A C25A 25.77(18)
C19A C12A C13A C14A 5.08(19)
C20A C1A C2A C3A -16.98(16)
C20A C1A C2A C10A 161.67(11)
C20A C1A C19A C12A -152.89(11)
C20A C1A C19A C16A 27.69(18)
C20A C21A C22A C23A 7.15(19)
C21A N21A C3A C2A 17.66(17)
C21A N21A C3A C4A -162.85(12)
C21A N21A C31A C32A 83.31(14)
C21A C20A C25A O26A -167.51(10)
C21A C20A C25A C24A 8.11(17)
C21A C22A C23A C24A 1.2(2)
C22A C23A C24A C25A -4.8(2)
C23A C24A C25A O26A 175.14(12)
C23A C24A C25A C20A -0.07(19)
C25A C20A C21A N21A 167.26(11)
C25A C20A C21A C22A -11.59(17)
C27A O26A C25A C20A -171.96(11)
C27A O26A C25A C24A 12.60(18)
C28A N11A C10A C2A -144.16(11)
C28A N11A C10A C6A 30.07(17)
C28A N11A C12A C13A -25.74(16)
C28A N11A C12A C19A 153.41(11)
C31A N21A C3A C2A -171.08(10)
C31A N21A C3A C4A 8.42(18)
C31A N21A C21A C20A 177.26(11)
C31A N21A C21A C22A -3.91(18)
